data_1542616
loop_
_publ_author_name
'Zhang, Yun'
'Zhao, Engui'
'Deng, Haiqin'
'Lam, Jacky W. Y.'
'Tang, Ben Zhong'

_publ_section_title
;
 Development of a transition metal-free polymerization route to functional
 conjugated polydiynes from a haloalkyne-based organic reaction
;
_journal_issue 14
_journal_name_full 'Polym. Chem.'
_journal_page_first 2492
_journal_paper_doi 10.1039/C6PY00050A
_journal_volume 7
_journal_year 2016
_chemical_formula_moiety 'C56 H38, C Cl3'
_chemical_formula_sum 'C57 H38 Cl3'
_chemical_formula_weight 829.22
_space_group_crystal_system monoclinic
_space_group_IT_number 14
_space_group_name_Hall '-P 2ybc'
_space_group_name_H-M_alt 'P 1 21/c 1'
_symmetry_space_group_name_Hall '-P 2ybc'
_symmetry_space_group_name_H-M 'P 1 21/c 1'
_atom_sites_solution_hydrogens geom
_atom_sites_solution_primary direct
_audit_creation_date 2015-05-21
_audit_creation_method
;
Olex2 1.2
(compiled 2015.01.26 svn.r3150 for OlexSys, GUI svn.r4998)
;
_audit_update_record
;
2015-09-11 deposited with the CCDC.
2016-03-02 downloaded from the CCDC.
;
_cell_angle_alpha 90
_cell_angle_beta 91.6555(9)
_cell_angle_gamma 90
_cell_formula_units_Z 4
_cell_length_a 9.65924(8)
_cell_length_b 9.12014(9)
_cell_length_c 50.6162(5)
_cell_measurement_reflns_used 9495
_cell_measurement_temperature 100.0(5)
_cell_measurement_theta_max 74.6130
_cell_measurement_theta_min 4.8750
_cell_volume 4457.10(7)
_computing_cell_refinement
;
CrysAlisPro, Agilent Technologies,
Version 1.171.37.35 (release 13-08-2014 CrysAlis171 .NET)
(compiled Aug 13 2014,18:06:01)
;
_computing_data_collection
;
CrysAlisPro, Agilent Technologies,
Version 1.171.37.35 (release 13-08-2014 CrysAlis171 .NET)
(compiled Aug 13 2014,18:06:01)
;
_computing_data_reduction
;
CrysAlisPro, Agilent Technologies,
Version 1.171.37.35 (release 13-08-2014 CrysAlis171 .NET)
(compiled Aug 13 2014,18:06:01)
;
_computing_molecular_graphics 'Olex2 (Dolomanov et al., 2009)'
_computing_publication_material 'Olex2 (Dolomanov et al., 2009)'
_computing_structure_refinement 'ShelXL (Sheldrick, 2008)'
_computing_structure_solution 'ShelXS (Sheldrick, 2008)'
_diffrn_ambient_environment N~2~
_diffrn_ambient_temperature 100.0(5)
_diffrn_detector 'CCD plate'
_diffrn_detector_area_resol_mean 10.3587
_diffrn_detector_type Atlas
_diffrn_measured_fraction_theta_full 0.981
_diffrn_measured_fraction_theta_max 0.981
_diffrn_measurement_details
;
  1 omega   81.00  178.90   0.5500   15.0000
omega____ theta____ kappa____ phi______ frames
    -      111.7843   45.0000  -30.0000 178

  2 omega  -96.00   45.35   0.5500    8.0000
omega____ theta____ kappa____ phi______ frames
    -      -38.4812   19.0000   60.0000 257

  3 omega -124.00  -80.00   0.5500    8.0000
omega____ theta____ kappa____ phi______ frames
    -      -38.4812  -99.0000  -60.0000 80

  4 omega   23.00   94.50   0.5500    8.0000
omega____ theta____ kappa____ phi______ frames
    -       38.4812 -125.0000   90.0000 130

  5 omega   30.00  115.25   0.5500   15.0000
omega____ theta____ kappa____ phi______ frames
    -      111.7843 -111.0000    0.0000 155

  6 omega   30.00  115.25   0.5500   15.0000
omega____ theta____ kappa____ phi______ frames
    -      111.7843 -111.0000  150.0000 155

  7 omega   81.00  178.90   0.5500   15.0000
omega____ theta____ kappa____ phi______ frames
    -      111.7843   45.0000   90.0000 178

  8 omega   25.00  109.70   0.5500   15.0000
omega____ theta____ kappa____ phi______ frames
    -      111.7843  -94.0000 -150.0000 154

  9 omega   34.00  105.50   0.5500   15.0000
omega____ theta____ kappa____ phi______ frames
    -      111.7843  -45.0000 -180.0000 130

 10 omega -116.00   -9.85   0.5500    8.0000
omega____ theta____ kappa____ phi______ frames
    -      -38.4812  -57.0000    0.0000 193

 11 omega    2.00   31.70   0.5500    8.0000
omega____ theta____ kappa____ phi______ frames
    -       38.4812   77.0000  -90.0000 54
;
_diffrn_measurement_device 'kappa diffractometer'
_diffrn_measurement_device_type 'SuperNova, Dual, Cu at zero, Atlas'
_diffrn_measurement_method '\w scans'
_diffrn_orient_matrix_UB_11 0.0065310000
_diffrn_orient_matrix_UB_12 0.1463320000
_diffrn_orient_matrix_UB_13 -0.0151179000
_diffrn_orient_matrix_UB_21 0.0392408000
_diffrn_orient_matrix_UB_22 0.0801334000
_diffrn_orient_matrix_UB_23 0.0259400000
_diffrn_orient_matrix_UB_31 0.1545415000
_diffrn_orient_matrix_UB_32 -0.0263919000
_diffrn_orient_matrix_UB_33 -0.0050507000
_diffrn_radiation_monochromator mirror
_diffrn_radiation_probe x-ray
_diffrn_radiation_type CuK\a
_diffrn_radiation_wavelength 1.54184
_diffrn_reflns_av_R_equivalents 0.0181
_diffrn_reflns_av_unetI/netI 0.0243
_diffrn_reflns_Laue_measured_fraction_full 0.981
_diffrn_reflns_Laue_measured_fraction_max 0.981
_diffrn_reflns_limit_h_max 11
_diffrn_reflns_limit_h_min -9
_diffrn_reflns_limit_k_max 7
_diffrn_reflns_limit_k_min -10
_diffrn_reflns_limit_l_max 60
_diffrn_reflns_limit_l_min -60
_diffrn_reflns_number 18636
_diffrn_reflns_point_group_measured_fraction_full 0.981
_diffrn_reflns_point_group_measured_fraction_max 0.981
_diffrn_reflns_theta_full 66.500
_diffrn_reflns_theta_max 66.996
_diffrn_reflns_theta_min 4.855
_diffrn_source 'sealed X-ray tube'
_diffrn_source_current 0.80
_diffrn_source_power 0.040
_diffrn_source_target Cu
_diffrn_source_type 'SuperNova (Cu) X-ray Source'
_diffrn_source_voltage 50
_exptl_absorpt_coefficient_mu 2.142
_exptl_absorpt_correction_T_max 1.00000
_exptl_absorpt_correction_T_min 0.85258
_exptl_absorpt_correction_type multi-scan
_exptl_absorpt_process_details
;
CrysAlisPro, Agilent Technologies,
Version 1.171.37.35 (release 13-08-2014 CrysAlis171 .NET)
(compiled Aug 13 2014,18:06:01)
Empirical absorption correction using spherical harmonics,
 implemented in SCALE3 ABSPACK scaling algorithm.
;
_exptl_crystal_colour colourless
_exptl_crystal_density_diffrn 1.236
_exptl_crystal_description plate
_exptl_crystal_F_000 1724
_exptl_crystal_size_max 0.25
_exptl_crystal_size_mid 0.2
_exptl_crystal_size_min 0.08
_refine_diff_density_max 1.472
_refine_diff_density_min -1.097
_refine_diff_density_rms 0.077
_refine_ls_extinction_method none
_refine_ls_goodness_of_fit_ref 1.002
_refine_ls_hydrogen_treatment constr
_refine_ls_matrix_type full
_refine_ls_number_parameters 553
_refine_ls_number_reflns 7798
_refine_ls_number_restraints 0
_refine_ls_restrained_S_all 1.002
_refine_ls_R_factor_all 0.0973
_refine_ls_R_factor_gt 0.0895
_refine_ls_shift/su_max 0.000
_refine_ls_shift/su_mean 0.000
_refine_ls_structure_factor_coef Fsqd
_refine_ls_weighting_details 'w=1/[\s^2^(Fo^2^)+(0.0980P)^2^+12.9520P] where P=(Fo^2^+2Fc^2^)/3'
_refine_ls_weighting_scheme calc
_refine_ls_wR_factor_gt 0.2148
_refine_ls_wR_factor_ref 0.2208
_reflns_Friedel_coverage 0.000
_reflns_number_gt 6931
_reflns_number_total 7798
_reflns_threshold_expression 'I > 2\s(I)'
_cod_data_source_file c6py00050a2.cif
_cod_data_source_block TPEdiyne
_cod_depositor_comments 'Adding full bibliography for 1542616.cif.'
_cod_database_code 1542616
_chemical_oxdiff_formula 'Ph8 C8 Cl2 H2 C2'
_shelx_space_group_comment
;
The symmetry employed for this shelxl refinement is uniquely defined
by the following loop, which should always be used as a source of
symmetry information in preference to the above space-group names.
They are only intended as comments.
;
_reflns_odcompleteness_completeness 98.78
_reflns_odcompleteness_iscentric 1
_reflns_odcompleteness_theta 68.13
_olex2_refinement_description
;
1. Fixed Uiso
 At 1.2 times of:
  All C(H) groups
2. Others
 Fixed Sof: C1S(0.35) C2S(0.4) C3S(0.25) Cl1S(0.45) Cl2S(0.45) Cl3S(0.25)
 Cl4S(0.2) Cl5S(0.3) Cl6S(0.5) Cl7S(0.3) Cl8S(0.25) Cl9S(0.3)
3.a Aromatic/amide H refined with riding coordinates:
 C12(H12), C13(H13), C15(H15), C16(H16), C22(H22), C23(H23), C24(H24),
 C25(H25), C26(H26), C32(H32), C33(H33), C34(H34), C35(H35), C36(H36), C42(H42),
  C43(H43), C44(H44), C45(H45), C46(H46), C52(H52), C53(H53), C55(H55),
 C56(H56), C62(H62), C63(H63), C64(H64), C65(H65), C66(H66), C72(H72), C73(H73),
  C74(H74), C75(H75), C76(H76), C82(H82), C83(H83), C84(H84), C85(H85), C86(H86)
;
_shelx_shelxl_version_number 2014/7
_olex2_date_sample_data_collection 2015-04-22
_olex2_submission_special_instructions 'No special instructions were received'

loop_
_space_group_symop_operation_xyz
'x, y, z'
'-x, y+1/2, -z+1/2'
'-x, -y, -z'
'x, -y-1/2, z-1/2'

loop_
_atom_site_label
_atom_site_type_symbol
_atom_site_fract_x
_atom_site_fract_y
_atom_site_fract_z
_atom_site_U_iso_or_equiv
_atom_site_adp_type
_atom_site_occupancy
_atom_site_site_symmetry_order
_atom_site_calc_flag
_atom_site_refinement_flags_posn
_atom_site_refinement_flags_occupancy
_atom_site_disorder_assembly
_atom_site_disorder_group
C1 C 0.4059(4) 0.2575(4) 0.50746(6) 0.0337(8) Uani 1 1 d . . . .
C2 C 0.3820(4) 0.2962(4) 0.52964(7) 0.0344(8) Uani 1 1 d . . . .
C3 C 0.3581(4) 0.3373(4) 0.55512(6) 0.0314(7) Uani 1 1 d . . . .
C4 C 0.3403(4) 0.3705(4) 0.57790(6) 0.0290(7) Uani 1 1 d . . . .
C10 C 0.5262(3) 0.0670(3) 0.40277(5) 0.0197(6) Uani 1 1 d . . . .
C11 C 0.5008(3) 0.1145(3) 0.43040(6) 0.0215(6) Uani 1 1 d . . . .
C12 C 0.5363(3) 0.2555(4) 0.43909(6) 0.0260(7) Uani 1 1 d . . . .
H12 H 0.5822 0.3201 0.4275 0.031 Uiso 1 1 calc R . . .
C13 C 0.5059(4) 0.3027(4) 0.46418(6) 0.0310(7) Uani 1 1 d . . . .
H13 H 0.5316 0.3987 0.4697 0.037 Uiso 1 1 calc R . . .
C14 C 0.4374(4) 0.2095(4) 0.48142(6) 0.0299(7) Uani 1 1 d . . . .
C15 C 0.4017(4) 0.0678(4) 0.47307(6) 0.0302(7) Uani 1 1 d . . . .
H15 H 0.3560 0.0032 0.4847 0.036 Uiso 1 1 calc R . . .
C16 C 0.4330(3) 0.0219(4) 0.44797(6) 0.0258(7) Uani 1 1 d . . . .
H16 H 0.4081 -0.0744 0.4425 0.031 Uiso 1 1 calc R . . .
C20 C 0.6497(3) 0.0899(3) 0.39131(5) 0.0192(6) Uani 1 1 d . . . .
C21 C 0.7760(3) 0.1330(3) 0.40728(6) 0.0217(6) Uani 1 1 d . . . .
C22 C 0.8549(3) 0.2538(4) 0.40033(6) 0.0250(7) Uani 1 1 d . . . .
H22 H 0.8285 0.3094 0.3851 0.030 Uiso 1 1 calc R . . .
C23 C 0.9717(3) 0.2944(4) 0.41521(7) 0.0352(8) Uani 1 1 d . . . .
H23 H 1.0235 0.3785 0.4105 0.042 Uiso 1 1 calc R . . .
C24 C 1.0120(4) 0.2117(5) 0.43702(7) 0.0413(9) Uani 1 1 d . . . .
H24 H 1.0917 0.2393 0.4473 0.050 Uiso 1 1 calc R . . .
C25 C 0.9372(4) 0.0896(5) 0.44392(7) 0.0398(9) Uani 1 1 d . . . .
H25 H 0.9667 0.0324 0.4587 0.048 Uiso 1 1 calc R . . .
C26 C 0.8186(3) 0.0494(4) 0.42933(6) 0.0289(7) Uani 1 1 d . . . .
H26 H 0.7668 -0.0342 0.4343 0.035 Uiso 1 1 calc R . . .
C31 C 0.4055(3) -0.0058(3) 0.38930(6) 0.0191(6) Uani 1 1 d . . . .
C32 C 0.2711(3) 0.0417(4) 0.39397(6) 0.0245(6) Uani 1 1 d . . . .
H32 H 0.2576 0.1252 0.4048 0.029 Uiso 1 1 calc R . . .
C33 C 0.1570(3) -0.0305(4) 0.38309(7) 0.0307(7) Uani 1 1 d . . . .
H33 H 0.0662 0.0030 0.3866 0.037 Uiso 1 1 calc R . . .
C34 C 0.1755(3) -0.1513(4) 0.36718(7) 0.0370(8) Uani 1 1 d . . . .
H34 H 0.0974 -0.2010 0.3597 0.044 Uiso 1 1 calc R . . .
C35 C 0.3080(3) -0.2000(4) 0.36217(7) 0.0326(8) Uani 1 1 d . . . .
H35 H 0.3207 -0.2826 0.3511 0.039 Uiso 1 1 calc R . . .
C36 C 0.4220(3) -0.1289(3) 0.37330(6) 0.0238(6) Uani 1 1 d . . . .
H36 H 0.5124 -0.1642 0.3700 0.029 Uiso 1 1 calc R . . .
C41 C 0.6719(3) 0.0724(3) 0.36246(5) 0.0185(6) Uani 1 1 d . . . .
C42 C 0.5799(3) 0.1294(3) 0.34332(6) 0.0231(6) Uani 1 1 d . . . .
H42 H 0.4983 0.1781 0.3487 0.028 Uiso 1 1 calc R . . .
C43 C 0.6058(3) 0.1161(4) 0.31659(6) 0.0286(7) Uani 1 1 d . . . .
H43 H 0.5423 0.1558 0.3038 0.034 Uiso 1 1 calc R . . .
C44 C 0.7245(3) 0.0450(4) 0.30847(6) 0.0292(7) Uani 1 1 d . . . .
H44 H 0.7428 0.0367 0.2902 0.035 Uiso 1 1 calc R . . .
C45 C 0.8153(3) -0.0135(3) 0.32717(6) 0.0254(7) Uani 1 1 d . . . .
H45 H 0.8957 -0.0639 0.3217 0.030 Uiso 1 1 calc R . . .
C46 C 0.7902(3) 0.0008(3) 0.35379(6) 0.0209(6) Uani 1 1 d . . . .
H46 H 0.8545 -0.0388 0.3664 0.025 Uiso 1 1 calc R . . .
C50 C 0.2795(3) 0.4503(3) 0.68916(5) 0.0172(6) Uani 1 1 d . . . .
C51 C 0.2893(3) 0.4396(3) 0.65993(5) 0.0166(6) Uani 1 1 d . . . .
C52 C 0.4075(3) 0.4899(3) 0.64738(6) 0.0199(6) Uani 1 1 d . . . .
H52 H 0.4785 0.5373 0.6576 0.024 Uiso 1 1 calc R . . .
C53 C 0.4233(3) 0.4720(3) 0.62046(6) 0.0225(6) Uani 1 1 d . . . .
H53 H 0.5040 0.5081 0.6123 0.027 Uiso 1 1 calc R . . .
C54 C 0.3200(3) 0.4005(3) 0.60514(6) 0.0236(6) Uani 1 1 d . . . .
C55 C 0.2007(3) 0.3521(3) 0.61744(6) 0.0234(6) Uani 1 1 d . . . .
H55 H 0.1292 0.3055 0.6073 0.028 Uiso 1 1 calc R . . .
C56 C 0.1860(3) 0.3716(3) 0.64425(6) 0.0203(6) Uani 1 1 d . . . .
H56 H 0.1041 0.3381 0.6523 0.024 Uiso 1 1 calc R . . .
C60 C 0.1604(3) 0.4829(3) 0.70167(5) 0.0166(6) Uani 1 1 d . . . .
C61 C 0.0351(3) 0.5388(3) 0.68712(5) 0.0171(6) Uani 1 1 d . . . .
C62 C 0.0445(3) 0.6539(3) 0.66919(6) 0.0196(6) Uani 1 1 d . . . .
H62 H 0.1317 0.6981 0.6663 0.024 Uiso 1 1 calc R . . .
C63 C -0.0731(3) 0.7044(3) 0.65555(6) 0.0240(6) Uani 1 1 d . . . .
H63 H -0.0656 0.7827 0.6433 0.029 Uiso 1 1 calc R . . .
C64 C -0.2009(3) 0.6413(4) 0.65973(6) 0.0234(6) Uani 1 1 d . . . .
H64 H -0.2806 0.6746 0.6501 0.028 Uiso 1 1 calc R . . .
C65 C -0.2120(3) 0.5292(3) 0.67809(6) 0.0212(6) Uani 1 1 d . . . .
H65 H -0.2999 0.4872 0.6813 0.025 Uiso 1 1 calc R . . .
C66 C -0.0950(3) 0.4786(3) 0.69169(5) 0.0184(6) Uani 1 1 d . . . .
H66 H -0.1033 0.4020 0.7043 0.022 Uiso 1 1 calc R . . .
C71 C 0.4111(3) 0.4187(3) 0.70440(5) 0.0169(6) Uani 1 1 d . . . .
C72 C 0.4831(3) 0.2880(3) 0.70028(5) 0.0189(6) Uani 1 1 d . . . .
H72 H 0.4520 0.2220 0.6869 0.023 Uiso 1 1 calc R . . .
C73 C 0.5998(3) 0.2544(3) 0.71570(6) 0.0222(6) Uani 1 1 d . . . .
H73 H 0.6469 0.1644 0.7131 0.027 Uiso 1 1 calc R . . .
C74 C 0.6484(3) 0.3521(4) 0.73510(6) 0.0238(6) Uani 1 1 d . . . .
H74 H 0.7277 0.3285 0.7458 0.029 Uiso 1 1 calc R . . .
C75 C 0.5798(3) 0.4836(3) 0.73857(6) 0.0211(6) Uani 1 1 d . . . .
H75 H 0.6135 0.5514 0.7515 0.025 Uiso 1 1 calc R . . .
C76 C 0.4623(3) 0.5172(3) 0.72335(5) 0.0185(6) Uani 1 1 d . . . .
H76 H 0.4163 0.6080 0.7259 0.022 Uiso 1 1 calc R . . .
C81 C 0.1485(3) 0.4689(3) 0.73093(5) 0.0173(6) Uani 1 1 d . . . .
C82 C 0.2003(3) 0.3477(3) 0.74485(6) 0.0204(6) Uani 1 1 d . . . .
H82 H 0.2437 0.2708 0.7355 0.025 Uiso 1 1 calc R . . .
C83 C 0.1893(3) 0.3378(3) 0.77202(6) 0.0238(6) Uani 1 1 d . . . .
H83 H 0.2272 0.2556 0.7812 0.029 Uiso 1 1 calc R . . .
C84 C 0.1230(3) 0.4478(4) 0.78589(6) 0.0256(7) Uani 1 1 d . . . .
H84 H 0.1157 0.4414 0.8045 0.031 Uiso 1 1 calc R . . .
C85 C 0.0678(3) 0.5669(3) 0.77218(6) 0.0230(6) Uani 1 1 d . . . .
H85 H 0.0216 0.6419 0.7815 0.028 Uiso 1 1 calc R . . .
C86 C 0.0794(3) 0.5775(3) 0.74499(6) 0.0199(6) Uani 1 1 d . . . .
H86 H 0.0400 0.6591 0.7358 0.024 Uiso 1 1 calc R . . .
C1S C 0.9004(14) 0.3866(15) 0.5340(3) 0.052(3) Uiso 0.35 1 d . P A 1
C2S C 0.7615(11) 0.3199(13) 0.5121(2) 0.043(2) Uiso 0.4 1 d . P A 2
C3S C 0.835(2) 0.339(2) 0.5584(3) 0.048(4) Uiso 0.25 1 d . P . .
Cl1S Cl 1.0208(6) 0.3558(7) 0.54495(11) 0.1332(17) Uiso 0.45 1 d . P A 1
Cl2S Cl 0.7441(7) 0.3830(7) 0.56304(12) 0.1407(18) Uiso 0.45 1 d . P A 1
Cl3S Cl 0.8182(15) 0.3289(17) 0.5023(3) 0.158(5) Uiso 0.25 1 d . P A 1
Cl4S Cl 1.0291(14) 0.2763(13) 0.5132(2) 0.117(3) Uiso 0.2 1 d . P A 1
Cl5S Cl 0.7592(9) 0.4821(10) 0.53571(19) 0.133(3) Uiso 0.3 1 d . P A 1
Cl6S Cl 0.8875(4) 0.2738(5) 0.56300(7) 0.0947(10) Uiso 0.5 1 d . P A 1
Cl7S Cl 0.9418(11) 0.2493(10) 0.50787(17) 0.128(2) Uiso 0.3 1 d . P A 2
Cl8S Cl 0.8283(14) 0.2457(15) 0.5103(2) 0.139(4) Uiso 0.25 1 d . P . .
Cl9S Cl 0.8071(8) 0.4835(8) 0.52039(16) 0.112(2) Uiso 0.3 1 d . P A 2

loop_
_atom_site_aniso_label
_atom_site_aniso_U_11
_atom_site_aniso_U_22
_atom_site_aniso_U_33
_atom_site_aniso_U_23
_atom_site_aniso_U_13
_atom_site_aniso_U_12
C1 0.046(2) 0.0306(18) 0.0244(17) -0.0024(14) 0.0059(14) 0.0009(16)
C2 0.052(2) 0.0280(18) 0.0231(16) -0.0032(14) 0.0075(15) 0.0004(16)
C3 0.047(2) 0.0256(17) 0.0218(16) -0.0012(13) 0.0073(14) 0.0021(15)
C4 0.0382(18) 0.0225(16) 0.0264(16) 0.0003(13) 0.0046(13) 0.0035(14)
C10 0.0210(14) 0.0185(14) 0.0195(14) -0.0019(11) -0.0008(11) 0.0020(11)
C11 0.0213(14) 0.0246(16) 0.0188(14) -0.0029(12) 0.0014(11) 0.0007(12)
C12 0.0302(16) 0.0241(16) 0.0239(15) -0.0007(12) 0.0055(12) -0.0007(13)
C13 0.0422(19) 0.0254(17) 0.0257(16) -0.0067(13) 0.0065(14) -0.0034(14)
C14 0.0400(18) 0.0299(18) 0.0200(15) -0.0038(13) 0.0054(13) 0.0010(15)
C15 0.0378(18) 0.0305(18) 0.0228(15) 0.0032(13) 0.0077(13) -0.0018(14)
C16 0.0295(16) 0.0224(16) 0.0257(15) -0.0013(12) 0.0030(13) -0.0014(13)
C20 0.0194(14) 0.0180(14) 0.0201(14) -0.0024(11) -0.0001(11) 0.0004(11)
C21 0.0188(14) 0.0251(16) 0.0210(14) -0.0070(12) -0.0001(11) 0.0011(12)
C22 0.0181(14) 0.0288(17) 0.0281(15) -0.0068(13) 0.0027(12) -0.0009(12)
C23 0.0239(16) 0.039(2) 0.043(2) -0.0145(16) 0.0016(14) -0.0074(15)
C24 0.0257(17) 0.056(2) 0.041(2) -0.0172(18) -0.0125(15) -0.0037(17)
C25 0.038(2) 0.054(2) 0.0272(17) -0.0014(16) -0.0112(15) 0.0038(18)
C26 0.0243(15) 0.0372(19) 0.0248(15) 0.0003(14) -0.0046(12) 0.0017(14)
C31 0.0179(14) 0.0194(14) 0.0201(13) 0.0003(11) 0.0008(11) -0.0008(11)
C32 0.0212(15) 0.0255(16) 0.0268(15) 0.0012(13) 0.0018(12) 0.0029(12)
C33 0.0169(14) 0.0370(19) 0.0382(18) 0.0045(15) -0.0014(13) 0.0009(13)
C34 0.0237(16) 0.040(2) 0.046(2) -0.0003(17) -0.0089(14) -0.0089(15)
C35 0.0308(17) 0.0275(17) 0.0391(18) -0.0100(14) -0.0048(14) -0.0041(14)
C36 0.0209(14) 0.0224(15) 0.0281(15) -0.0028(12) 0.0013(12) 0.0000(12)
C41 0.0193(14) 0.0168(14) 0.0195(14) -0.0008(11) 0.0001(11) -0.0026(11)
C42 0.0205(14) 0.0219(15) 0.0267(15) 0.0020(12) -0.0020(12) -0.0002(12)
C43 0.0338(17) 0.0286(17) 0.0230(15) 0.0063(13) -0.0070(13) -0.0080(14)
C44 0.0377(18) 0.0315(18) 0.0185(14) -0.0015(13) 0.0042(13) -0.0116(14)
C45 0.0233(15) 0.0265(16) 0.0268(15) -0.0063(13) 0.0080(12) -0.0065(13)
C46 0.0190(14) 0.0214(15) 0.0222(14) -0.0002(12) 0.0009(11) -0.0023(12)
C50 0.0154(13) 0.0150(14) 0.0212(14) 0.0003(11) 0.0002(11) -0.0018(11)
C51 0.0146(13) 0.0152(14) 0.0201(14) 0.0009(11) 0.0006(10) 0.0031(10)
C52 0.0174(13) 0.0203(15) 0.0220(14) 0.0000(11) -0.0002(11) 0.0019(11)
C53 0.0218(14) 0.0231(15) 0.0228(14) 0.0029(12) 0.0058(12) 0.0042(12)
C54 0.0312(16) 0.0205(15) 0.0193(14) 0.0003(12) 0.0044(12) 0.0058(12)
C55 0.0260(15) 0.0220(15) 0.0221(14) -0.0032(12) -0.0015(12) -0.0007(12)
C56 0.0175(13) 0.0216(15) 0.0219(14) 0.0003(12) 0.0010(11) 0.0001(11)
C60 0.0140(13) 0.0156(13) 0.0203(14) -0.0007(11) -0.0005(10) -0.0013(10)
C61 0.0153(13) 0.0186(14) 0.0175(13) -0.0045(11) 0.0009(10) 0.0013(11)
C62 0.0152(13) 0.0212(15) 0.0226(14) -0.0002(11) 0.0022(11) 0.0000(11)
C63 0.0242(15) 0.0258(16) 0.0219(14) 0.0042(12) 0.0014(12) 0.0053(13)
C64 0.0162(14) 0.0302(17) 0.0237(14) -0.0022(12) -0.0033(11) 0.0075(12)
C65 0.0155(13) 0.0238(15) 0.0242(14) -0.0054(12) 0.0012(11) -0.0006(11)
C66 0.0178(13) 0.0184(14) 0.0191(13) -0.0001(11) 0.0011(11) -0.0006(11)
C71 0.0114(12) 0.0221(14) 0.0174(13) 0.0024(11) 0.0029(10) -0.0006(11)
C72 0.0166(13) 0.0208(15) 0.0193(13) 0.0004(11) 0.0027(11) 0.0003(11)
C73 0.0155(13) 0.0234(15) 0.0279(15) 0.0033(12) 0.0040(11) 0.0029(12)
C74 0.0158(13) 0.0320(17) 0.0235(14) 0.0072(13) -0.0023(11) 0.0015(12)
C75 0.0177(14) 0.0264(16) 0.0190(13) 0.0001(12) -0.0015(11) -0.0035(12)
C76 0.0162(13) 0.0206(14) 0.0188(13) 0.0005(11) 0.0031(11) -0.0003(11)
C81 0.0111(12) 0.0206(14) 0.0201(14) 0.0011(11) 0.0006(10) -0.0027(11)
C82 0.0160(13) 0.0197(15) 0.0257(14) 0.0022(12) 0.0024(11) -0.0013(11)
C83 0.0191(14) 0.0270(16) 0.0252(15) 0.0087(12) 0.0000(11) -0.0044(12)
C84 0.0226(15) 0.0344(18) 0.0200(14) 0.0034(13) 0.0029(11) -0.0079(13)
C85 0.0200(14) 0.0270(16) 0.0224(14) -0.0025(12) 0.0057(11) -0.0025(12)
C86 0.0154(13) 0.0229(15) 0.0214(14) -0.0010(12) 0.0006(11) -0.0015(11)

loop_
_atom_type_symbol
_atom_type_description
_atom_type_scat_dispersion_real
_atom_type_scat_dispersion_imag
_atom_type_scat_source
C C 0.0181 0.0091 'International Tables Vol C Tables 4.2.6.8 and 6.1.1.4'
H H 0.0000 0.0000 'International Tables Vol C Tables 4.2.6.8 and 6.1.1.4'
Cl Cl 0.3639 0.7018 'International Tables Vol C Tables 4.2.6.8 and 6.1.1.4'

loop_
_geom_angle_atom_site_label_1
_geom_angle_atom_site_label_2
_geom_angle_atom_site_label_3
_geom_angle
C2 C1 C14 178.5(4)
C1 C2 C3 178.2(4)
C4 C3 C2 177.9(4)
C3 C4 C54 176.5(4)
C20 C10 C11 121.7(3)
C20 C10 C31 124.0(3)
C31 C10 C11 114.3(2)
C12 C11 C10 121.1(3)
C12 C11 C16 118.0(3)
C16 C11 C10 120.8(3)
C13 C12 C11 121.3(3)
C12 C13 C14 120.1(3)
C13 C14 C1 120.4(3)
C13 C14 C15 119.3(3)
C15 C14 C1 120.3(3)
C16 C15 C14 120.0(3)
C15 C16 C11 121.3(3)
C10 C20 C21 121.5(3)
C10 C20 C41 123.7(3)
C41 C20 C21 114.7(2)
C22 C21 C20 121.1(3)
C22 C21 C26 118.7(3)
C26 C21 C20 120.2(3)
C23 C22 C21 121.1(3)
C24 C23 C22 119.5(3)
C25 C24 C23 120.3(3)
C24 C25 C26 120.5(3)
C25 C26 C21 119.8(3)
C32 C31 C10 120.3(3)
C32 C31 C36 118.1(3)
C36 C31 C10 121.5(3)
C33 C32 C31 121.3(3)
C34 C33 C32 119.8(3)
C33 C34 C35 120.0(3)
C36 C35 C34 120.2(3)
C35 C36 C31 120.7(3)
C42 C41 C20 122.2(3)
C42 C41 C46 117.8(3)
C46 C41 C20 120.0(3)
C43 C42 C41 120.9(3)
C42 C43 C44 120.2(3)
C45 C44 C43 119.4(3)
C44 C45 C46 120.4(3)
C45 C46 C41 121.2(3)
C51 C50 C71 115.0(2)
C60 C50 C51 123.7(2)
C60 C50 C71 121.3(2)
C52 C51 C50 120.4(2)
C52 C51 C56 117.7(3)
C56 C51 C50 121.8(2)
C53 C52 C51 121.5(3)
C52 C53 C54 120.0(3)
C53 C54 C4 120.5(3)
C55 C54 C4 120.6(3)
C55 C54 C53 118.8(3)
C56 C55 C54 120.5(3)
C55 C56 C51 121.5(3)
C50 C60 C61 122.1(2)
C50 C60 C81 122.1(2)
C61 C60 C81 115.8(2)
C62 C61 C60 120.9(2)
C62 C61 C66 118.7(3)
C66 C61 C60 120.4(3)
C63 C62 C61 120.4(3)
C64 C63 C62 120.4(3)
C63 C64 C65 119.7(3)
C66 C65 C64 120.0(3)
C65 C66 C61 120.8(3)
C72 C71 C50 120.4(3)
C76 C71 C50 120.6(3)
C76 C71 C72 118.9(3)
C73 C72 C71 120.3(3)
C72 C73 C74 120.4(3)
C75 C74 C73 119.3(3)
C74 C75 C76 120.5(3)
C75 C76 C71 120.5(3)
C82 C81 C60 122.1(3)
C82 C81 C86 118.2(3)
C86 C81 C60 119.6(3)
C83 C82 C81 121.1(3)
C82 C83 C84 120.2(3)
C85 C84 C83 119.2(3)
C84 C85 C86 120.7(3)
C85 C86 C81 120.5(3)
C3S C1S Cl2S 24.2(8)
C3S C1S Cl3S 117.6(12)
C3S C1S Cl4S 127.2(12)
C3S C1S Cl5S 74.4(11)
C3S C1S Cl6S 26.4(8)
C3S C1S Cl8S 100.2(11)
Cl1S C1S C3S 88.7(11)
Cl1S C1S Cl2S 110.0(8)
Cl1S C1S Cl3S 131.6(11)
Cl1S C1S Cl4S 62.7(7)
Cl1S C1S Cl5S 146.4(11)
Cl1S C1S Cl6S 67.1(6)
Cl1S C1S Cl8S 115.7(10)
Cl3S C1S Cl2S 107.4(8)
Cl3S C1S Cl4S 69.2(8)
Cl3S C1S Cl8S 26.8(5)
Cl4S C1S Cl2S 147.6(8)
Cl5S C1S Cl2S 50.2(5)
Cl5S C1S Cl3S 81.9(8)
Cl5S C1S Cl4S 149.6(10)
Cl5S C1S Cl6S 100.7(8)
Cl5S C1S Cl8S 96.0(8)
Cl6S C1S Cl2S 50.5(4)
Cl6S C1S Cl3S 120.5(9)
Cl6S C1S Cl4S 102.0(7)
Cl6S C1S Cl8S 95.6(8)
Cl8S C1S Cl2S 100.0(7)
Cl8S C1S Cl4S 61.9(7)
Cl8S C2S Cl7S 25.9(9)
Cl8S C2S Cl9S 120.6(13)
Cl9S C2S Cl7S 95.7(7)
C1S C3S Cl1S 42.2(7)
C1S C3S Cl5S 56.7(9)
Cl2S C3S C1S 119.0(18)
Cl2S C3S Cl1S 151.6(17)
Cl2S C3S Cl5S 62.3(12)
Cl5S C3S Cl1S 94.7(9)
Cl6S C3S C1S 100.4(18)
Cl6S C3S Cl1S 65.5(13)
Cl6S C3S Cl2S 140(2)
Cl6S C3S Cl5S 156.7(19)
C1S Cl1S C3S 49.1(8)
C1S Cl1S Cl4S 76.4(8)
C1S Cl1S Cl6S 70.0(6)
Cl4S Cl1S C3S 110.7(7)
Cl6S Cl1S C3S 24.8(6)
Cl6S Cl1S Cl4S 110.5(5)
C3S Cl2S C1S 36.9(12)
C3S Cl2S Cl5S 85.5(12)
C3S Cl2S Cl6S 17.8(11)
Cl5S Cl2S C1S 48.6(5)
Cl5S Cl2S Cl6S 103.1(5)
Cl6S Cl2S C1S 54.5(4)
C1S Cl3S Cl4S 57.3(7)
C1S Cl3S Cl5S 44.8(6)
Cl4S Cl3S Cl5S 101.7(7)
Cl8S Cl3S C1S 78.7(14)
Cl8S Cl3S Cl4S 65.9(15)
Cl8S Cl3S Cl5S 102.6(16)
C1S Cl4S Cl3S 53.5(6)
C1S Cl4S Cl8S 57.7(6)
Cl1S Cl4S C1S 40.9(5)
Cl1S Cl4S Cl3S 94.3(7)
Cl1S Cl4S Cl8S 93.2(7)
Cl8S Cl4S Cl3S 23.7(5)
C1S Cl5S C3S 49.0(8)
C1S Cl5S Cl2S 81.2(7)
C1S Cl5S Cl3S 53.3(6)
C3S Cl5S Cl3S 85.8(8)
Cl2S Cl5S C3S 32.2(6)
Cl2S Cl5S Cl3S 108.3(6)
C3S Cl6S C1S 53.2(14)
C3S Cl6S Cl1S 89.8(14)
C3S Cl6S Cl2S 22.0(13)
Cl1S Cl6S C1S 42.9(4)
Cl2S Cl6S C1S 75.1(5)
Cl2S Cl6S Cl1S 110.9(4)
Cl8S Cl7S C2S 21.8(8)
C1S Cl8S Cl4S 60.5(6)
C2S Cl8S Cl7S 132.3(17)
C2S Cl8S Cl9S 38.2(9)
Cl3S Cl8S C1S 74.5(14)
Cl3S Cl8S Cl4S 90.5(16)
Cl7S Cl8S Cl9S 95.4(10)
C2S Cl9S Cl8S 21.2(5)

loop_
_geom_bond_atom_site_label_1
_geom_bond_atom_site_label_2
_geom_bond_distance
C1 C2 1.205(5)
C1 C14 1.430(4)
C2 C3 1.369(5)
C3 C4 1.209(5)
C4 C54 1.425(4)
C10 C11 1.491(4)
C10 C20 1.357(4)
C10 C31 1.490(4)
C11 C12 1.398(4)
C11 C16 1.403(4)
C12 C13 1.381(4)
C13 C14 1.399(5)
C14 C15 1.400(5)
C15 C16 1.380(4)
C20 C21 1.497(4)
C20 C41 1.491(4)
C21 C22 1.390(4)
C21 C26 1.404(4)
C22 C23 1.388(4)
C23 C24 1.384(6)
C24 C25 1.378(6)
C25 C26 1.394(5)
C31 C32 1.395(4)
C31 C36 1.396(4)
C32 C33 1.385(5)
C33 C34 1.379(5)
C34 C35 1.385(5)
C35 C36 1.384(4)
C41 C42 1.396(4)
C41 C46 1.398(4)
C42 C43 1.388(4)
C43 C44 1.389(5)
C44 C45 1.379(5)
C45 C46 1.382(4)
C50 C51 1.488(4)
C50 C60 1.362(4)
C50 C71 1.496(4)
C51 C52 1.400(4)
C51 C56 1.401(4)
C52 C53 1.385(4)
C53 C54 1.407(4)
C54 C55 1.397(4)
C55 C56 1.380(4)
C60 C61 1.489(4)
C60 C81 1.494(4)
C61 C62 1.392(4)
C61 C66 1.396(4)
C62 C63 1.390(4)
C63 C64 1.383(4)
C64 C65 1.388(4)
C65 C66 1.386(4)
C71 C72 1.399(4)
C71 C76 1.394(4)
C72 C73 1.386(4)
C73 C74 1.397(4)
C74 C75 1.383(4)
C75 C76 1.388(4)
C81 C82 1.395(4)
C81 C86 1.401(4)
C82 C83 1.385(4)
C83 C84 1.391(5)
C84 C85 1.387(5)
C85 C86 1.387(4)
C1S C3S 1.47(2)
C1S Cl1S 1.305(13)
C1S Cl2S 2.138(14)
C1S Cl3S 1.847(19)
C1S Cl4S 1.935(18)
C1S Cl5S 1.623(16)
C1S Cl6S 1.801(14)
C1S Cl8S 1.879(18)
C2S Cl7S 1.875(14)
C2S Cl8S 0.942(15)
C2S Cl9S 1.607(13)
C3S Cl1S 1.94(2)
C3S Cl2S 1.000(19)
C3S Cl5S 1.87(2)
C3S Cl6S 0.813(19)
Cl1S Cl4S 1.769(13)
Cl1S Cl6S 1.766(7)
Cl2S Cl5S 1.663(11)
Cl2S Cl6S 1.706(7)
Cl3S Cl4S 2.15(2)
Cl3S Cl5S 2.280(17)
Cl3S Cl8S 0.864(16)
Cl4S Cl8S 1.961(17)
Cl7S Cl8S 1.107(13)
Cl8S Cl9S 2.239(15)

loop_
_geom_torsion_atom_site_label_1
_geom_torsion_atom_site_label_2
_geom_torsion_atom_site_label_3
_geom_torsion_atom_site_label_4
_geom_torsion
C1 C14 C15 C16 -179.7(3)
C4 C54 C55 C56 175.1(3)
C10 C11 C12 C13 176.3(3)
C10 C11 C16 C15 -176.1(3)
C10 C20 C21 C22 -128.5(3)
C10 C20 C21 C26 52.9(4)
C10 C20 C41 C42 45.6(4)
C10 C20 C41 C46 -136.4(3)
C10 C31 C32 C33 -175.6(3)
C10 C31 C36 C35 176.3(3)
C11 C10 C20 C21 13.7(4)
C11 C10 C20 C41 -167.3(3)
C11 C10 C31 C32 36.3(4)
C11 C10 C31 C36 -139.1(3)
C11 C12 C13 C14 -0.5(5)
C12 C11 C16 C15 0.1(5)
C12 C13 C14 C1 179.8(3)
C12 C13 C14 C15 0.8(5)
C13 C14 C15 C16 -0.7(5)
C14 C15 C16 C11 0.2(5)
C16 C11 C12 C13 0.1(5)
C20 C10 C11 C12 47.8(4)
C20 C10 C11 C16 -136.1(3)
C20 C10 C31 C32 -143.6(3)
C20 C10 C31 C36 41.0(4)
C20 C21 C22 C23 179.6(3)
C20 C21 C26 C25 179.4(3)
C20 C41 C42 C43 177.6(3)
C20 C41 C46 C45 -178.2(3)
C21 C20 C41 C42 -135.3(3)
C21 C20 C41 C46 42.7(4)
C21 C22 C23 C24 1.4(5)
C22 C21 C26 C25 0.7(5)
C22 C23 C24 C25 0.1(5)
C23 C24 C25 C26 -1.2(6)
C24 C25 C26 C21 0.7(5)
C26 C21 C22 C23 -1.8(4)
C31 C10 C11 C12 -132.1(3)
C31 C10 C11 C16 44.0(4)
C31 C10 C20 C21 -166.4(3)
C31 C10 C20 C41 12.6(5)
C31 C32 C33 C34 -0.4(5)
C32 C31 C36 C35 0.8(5)
C32 C33 C34 C35 0.1(5)
C33 C34 C35 C36 0.7(6)
C34 C35 C36 C31 -1.1(5)
C36 C31 C32 C33 -0.1(5)
C41 C20 C21 C22 52.4(4)
C41 C20 C21 C26 -126.2(3)
C41 C42 C43 C44 0.2(5)
C42 C41 C46 C45 -0.1(4)
C42 C43 C44 C45 0.7(5)
C43 C44 C45 C46 -1.2(5)
C44 C45 C46 C41 1.0(5)
C46 C41 C42 C43 -0.4(4)
C50 C51 C52 C53 175.4(3)
C50 C51 C56 C55 -175.0(3)
C50 C60 C61 C62 -48.4(4)
C50 C60 C61 C66 133.0(3)
C50 C60 C81 C82 -44.0(4)
C50 C60 C81 C86 138.3(3)
C50 C71 C72 C73 -175.6(3)
C50 C71 C76 C75 176.1(3)
C51 C50 C60 C61 -12.0(4)
C51 C50 C60 C81 169.8(3)
C51 C50 C71 C72 -53.6(3)
C51 C50 C71 C76 127.9(3)
C51 C52 C53 C54 -0.7(4)
C52 C51 C56 C55 1.1(4)
C52 C53 C54 C4 -174.7(3)
C52 C53 C54 C55 1.7(4)
C53 C54 C55 C56 -1.3(4)
C54 C55 C56 C51 -0.1(5)
C56 C51 C52 C53 -0.7(4)
C60 C50 C51 C52 142.6(3)
C60 C50 C51 C56 -41.4(4)
C60 C50 C71 C72 125.0(3)
C60 C50 C71 C76 -53.5(4)
C60 C61 C62 C63 179.5(3)
C60 C61 C66 C65 -179.5(3)
C60 C81 C82 C83 179.4(3)
C60 C81 C86 C85 -179.7(3)
C61 C60 C81 C82 137.7(3)
C61 C60 C81 C86 -40.1(4)
C61 C62 C63 C64 0.3(4)
C62 C61 C66 C65 1.9(4)
C62 C63 C64 C65 1.4(5)
C63 C64 C65 C66 -1.5(4)
C64 C65 C66 C61 -0.2(4)
C66 C61 C62 C63 -2.0(4)
C71 C50 C51 C52 -38.9(4)
C71 C50 C51 C56 137.1(3)
C71 C50 C60 C61 169.6(3)
C71 C50 C60 C81 -8.6(4)
C71 C72 C73 C74 -1.4(4)
C72 C71 C76 C75 -2.4(4)
C72 C73 C74 C75 -0.8(4)
C73 C74 C75 C76 1.4(4)
C74 C75 C76 C71 0.2(4)
C76 C71 C72 C73 3.0(4)
C81 C60 C61 C62 129.9(3)
C81 C60 C61 C66 -48.7(4)
C81 C82 C83 C84 1.5(4)
C82 C81 C86 C85 2.5(4)
C82 C83 C84 C85 0.2(4)
C83 C84 C85 C86 -0.6(4)
C84 C85 C86 C81 -0.8(4)
C86 C81 C82 C83 -2.9(4)
C1S C3S Cl2S Cl5S -1.7(16)
C1S C3S Cl2S Cl6S 170(5)
C1S C3S Cl5S Cl2S 178.3(16)
C1S C3S Cl5S Cl3S 43.1(9)
C1S C3S Cl6S Cl1S 24.3(11)
C1S C3S Cl6S Cl2S -171(4)
C1S Cl1S Cl4S Cl3S -4.4(8)
C1S Cl1S Cl4S Cl8S -28.1(8)
C1S Cl1S Cl6S C3S -29.0(15)
C1S Cl1S Cl6S Cl2S -35.3(7)
C1S Cl2S Cl5S C3S -1.3(13)
C1S Cl2S Cl5S Cl3S 46.5(7)
C1S Cl2S Cl6S C3S 7(4)
C1S Cl2S Cl6S Cl1S 24.0(5)
C1S Cl3S Cl8S Cl4S -59.1(7)
C2S Cl7S Cl8S Cl9S -10.6(17)
C3S C1S Cl1S Cl4S 133.8(11)
C3S C1S Cl1S Cl6S 15.6(8)
C3S C1S Cl3S Cl4S -122.1(14)
C3S C1S Cl3S Cl5S 67.5(13)
C3S C1S Cl3S Cl8S -54(2)
C3S C1S Cl5S Cl2S -0.9(9)
C3S C1S Cl5S Cl3S -121.7(11)
C3S C1S Cl6S Cl1S -142.8(18)
C3S C1S Cl6S Cl2S 3.3(17)
C3S C1S Cl8S Cl3S 133.6(19)
C3S C1S Cl8S Cl4S -126.9(12)
C3S Cl1S Cl4S C1S 35.7(9)
C3S Cl1S Cl4S Cl3S 31.3(9)
C3S Cl1S Cl4S Cl8S 7.5(9)
C3S Cl1S Cl6S C1S 29.0(15)
C3S Cl1S Cl6S Cl2S -6.3(13)
C3S Cl2S Cl5S C1S 1.3(12)
C3S Cl2S Cl5S Cl3S 47.8(13)
C3S Cl2S Cl6S C1S -7(4)
C3S Cl2S Cl6S Cl1S 17(4)
Cl1S C1S C3S Cl2S 152.4(17)
Cl1S C1S C3S Cl5S 150.6(10)
Cl1S C1S C3S Cl6S -33.9(16)
Cl1S C1S Cl3S Cl4S -6.5(12)
Cl1S C1S Cl3S Cl5S -176.9(17)
Cl1S C1S Cl3S Cl8S 62(2)
Cl1S C1S Cl5S C3S -62.4(19)
Cl1S C1S Cl5S Cl2S -63.3(19)
Cl1S C1S Cl5S Cl3S 176(2)
Cl1S C1S Cl6S C3S 142.8(19)
Cl1S C1S Cl6S Cl2S 146.1(7)
Cl1S C1S Cl8S Cl3S -132.9(18)
Cl1S C1S Cl8S Cl4S -33.3(9)
Cl1S C3S Cl2S C1S 41(2)
Cl1S C3S Cl2S Cl5S 39(3)
Cl1S C3S Cl2S Cl6S -149(6)
Cl1S C3S Cl5S C1S 19.3(7)
Cl1S C3S Cl5S Cl2S -162.4(16)
Cl1S C3S Cl5S Cl3S 62.5(7)
Cl1S C3S Cl6S C1S -24.3(11)
Cl1S C3S Cl6S Cl2S 164(3)
Cl2S C1S C3S Cl1S -152.4(17)
Cl2S C1S C3S Cl5S -1.8(17)
Cl2S C1S C3S Cl6S 174(3)
Cl2S C1S Cl1S C3S 11.6(8)
Cl2S C1S Cl1S Cl4S 145.4(9)
Cl2S C1S Cl1S Cl6S 27.3(5)
Cl2S C1S Cl3S Cl4S -145.8(9)
Cl2S C1S Cl3S Cl5S 43.8(6)
Cl2S C1S Cl3S Cl8S -77.4(17)
Cl2S C1S Cl5S C3S 0.9(9)
Cl2S C1S Cl5S Cl3S -120.8(7)
Cl2S C1S Cl6S C3S -3.3(17)
Cl2S C1S Cl6S Cl1S -146.1(7)
Cl2S C1S Cl8S Cl3S 109.0(16)
Cl2S C1S Cl8S Cl4S -151.4(8)
Cl2S C3S Cl5S C1S -178.3(16)
Cl2S C3S Cl5S Cl3S -135.1(12)
Cl2S C3S Cl6S C1S 171(4)
Cl2S C3S Cl6S Cl1S -164(3)
Cl3S C1S C3S Cl1S 137.6(15)
Cl3S C1S C3S Cl2S -70(2)
Cl3S C1S C3S Cl5S -71.8(11)
Cl3S C1S C3S Cl6S 103.7(17)
Cl3S C1S Cl1S C3S -126.9(18)
Cl3S C1S Cl1S Cl4S 6.9(13)
Cl3S C1S Cl1S Cl6S -111.3(14)
Cl3S C1S Cl5S C3S 121.7(11)
Cl3S C1S Cl5S Cl2S 120.8(7)
Cl3S C1S Cl6S C3S -91.2(19)
Cl3S C1S Cl6S Cl1S 126.0(12)
Cl3S C1S Cl6S Cl2S -87.9(10)
Cl3S C1S Cl8S Cl4S 99.6(17)
Cl4S C1S C3S Cl1S 53.6(11)
Cl4S C1S C3S Cl2S -154.0(15)
Cl4S C1S C3S Cl5S -155.7(14)
Cl4S C1S C3S Cl6S 20(2)
Cl4S C1S Cl1S C3S -133.8(11)
Cl4S C1S Cl1S Cl6S -118.2(6)
Cl4S C1S Cl3S Cl5S -170.4(9)
Cl4S C1S Cl3S Cl8S 68.5(16)
Cl4S C1S Cl5S C3S 140(2)
Cl4S C1S Cl5S Cl2S 138.7(19)
Cl4S C1S Cl5S Cl3S 17.9(17)
Cl4S C1S Cl6S C3S -164.0(19)
Cl4S C1S Cl6S Cl1S 53.2(6)
Cl4S C1S Cl6S Cl2S -160.7(8)
Cl4S C1S Cl8S Cl3S -99.6(17)
Cl4S Cl1S Cl6S C1S -66.2(8)
Cl4S Cl1S Cl6S C3S -95.2(14)
Cl4S Cl1S Cl6S Cl2S -101.4(6)
Cl4S Cl3S Cl8S C1S 59.1(7)
Cl5S C1S C3S Cl1S -150.6(10)
Cl5S C1S C3S Cl2S 1.8(17)
Cl5S C1S C3S Cl6S 175.5(17)
Cl5S C1S Cl1S C3S 58.6(18)
Cl5S C1S Cl1S Cl4S -168(2)
Cl5S C1S Cl1S Cl6S 74.2(19)
Cl5S C1S Cl3S Cl4S 170.4(9)
Cl5S C1S Cl3S Cl8S -121.1(17)
Cl5S C1S Cl6S C3S -4.4(17)
Cl5S C1S Cl6S Cl1S -147.2(11)
Cl5S C1S Cl6S Cl2S -1.1(6)
Cl5S C1S Cl8S Cl3S 58.4(17)
Cl5S C1S Cl8S Cl4S 158.0(9)
Cl5S C3S Cl2S C1S 1.7(16)
Cl5S C3S Cl2S Cl6S 172(3)
Cl5S C3S Cl6S C1S 10(4)
Cl5S C3S Cl6S Cl1S 34(5)
Cl5S C3S Cl6S Cl2S -162(8)
Cl5S Cl2S Cl6S C1S 1.1(6)
Cl5S Cl2S Cl6S C3S 8(4)
Cl5S Cl2S Cl6S Cl1S 25.1(6)
Cl5S Cl3S Cl8S C1S -38.2(8)
Cl5S Cl3S Cl8S Cl4S -97.3(9)
Cl6S C1S C3S Cl1S 33.9(17)
Cl6S C1S C3S Cl2S -174(3)
Cl6S C1S C3S Cl5S -175.5(17)
Cl6S C1S Cl1S C3S -15.6(8)
Cl6S C1S Cl1S Cl4S 118.2(6)
Cl6S C1S Cl3S Cl4S -92.0(10)
Cl6S C1S Cl3S Cl5S 97.6(10)
Cl6S C1S Cl3S Cl8S -23.5(19)
Cl6S C1S Cl5S C3S 2.0(8)
Cl6S C1S Cl5S Cl2S 1.1(6)
Cl6S C1S Cl5S Cl3S -119.7(9)
Cl6S C1S Cl8S Cl3S 159.8(16)
Cl6S C1S Cl8S Cl4S -100.6(7)
Cl6S C3S Cl2S C1S -170(5)
Cl6S C3S Cl2S Cl5S -172(3)
Cl6S C3S Cl5S C1S -11(4)
Cl6S C3S Cl5S Cl2S 167(6)
Cl6S C3S Cl5S Cl3S 32(5)
Cl6S Cl1S Cl4S C1S 62.2(7)
Cl6S Cl1S Cl4S Cl3S 57.7(7)
Cl6S Cl1S Cl4S Cl8S 34.0(7)
Cl6S Cl2S Cl5S C1S -1.2(7)
Cl6S Cl2S Cl5S C3S -2.5(11)
Cl6S Cl2S Cl5S Cl3S 45.3(7)
Cl7S C2S Cl8S Cl9S 17(3)
Cl7S C2S Cl9S Cl8S -7.5(12)
Cl8S C1S C3S Cl1S 115.9(11)
Cl8S C1S C3S Cl2S -91.7(18)
Cl8S C1S C3S Cl5S -93.4(9)
Cl8S C1S C3S Cl6S 82.0(17)
Cl8S C1S Cl1S C3S -100.7(13)
Cl8S C1S Cl1S Cl4S 33.1(9)
Cl8S C1S Cl1S Cl6S -85.1(9)
Cl8S C1S Cl3S Cl4S -68.5(16)
Cl8S C1S Cl3S Cl5S 121.1(17)
Cl8S C1S Cl5S C3S 98.9(11)
Cl8S C1S Cl5S Cl2S 98.0(7)
Cl8S C1S Cl5S Cl3S -22.8(6)
Cl8S C1S Cl6S C3S -101.6(18)
Cl8S C1S Cl6S Cl1S 115.6(9)
Cl8S C1S Cl6S Cl2S -98.3(7)
Cl9S C2S Cl7S Cl8S 165(2)
Cl9S C2S Cl8S Cl7S -17(3)
